data_4069009
loop_
_publ_author_name
'Bonnet, Sylvestre'
'van Lenthe, Joop H.'
'Siegler, Maxime A.'
'Spek, Anthony L.'
'van Koten, Gerard'
'Gebbink, Robertus J. M. Klein'

_publ_section_title
;
 Bimetallic \h6,\h1NCN-Pincer Ruthenium Palladium Complexes with \h6-RuCp
 Coordination: Synthesis, X-ray Structures, and Catalytic
 Properties&#x22A5;
;
_journal_issue 7
_journal_name_full Organometallics
_journal_page_first 2325
_journal_paper_doi 10.1021/om801200c
_journal_volume 28
_journal_year 2009
_chemical_formula_moiety 'C28 H38 Cl N2 Pd Ru, B F4'
_chemical_formula_sum 'C28 H38 B Cl F4 N2 Pd Ru'
_chemical_formula_weight 732.33
_chemical_name_systematic
; 
 ? 
;
_space_group_IT_number 2
_symmetry_cell_setting triclinic
_symmetry_space_group_name_Hall '-P 1'
_symmetry_space_group_name_H-M 'P -1'
_atom_sites_solution_hydrogens difmap
_atom_sites_solution_primary heavy
_atom_sites_solution_secondary difmap
_audit_creation_method SHELXL-97
_cell_angle_alpha 78.019(2)
_cell_angle_beta 77.718(2)
_cell_angle_gamma 63.285(2)
_cell_formula_units_Z 4
_cell_length_a 14.1334(5)
_cell_length_b 14.7569(5)
_cell_length_c 16.1141(6)
_cell_measurement_reflns_used 18370
_cell_measurement_temperature 150(2)
_cell_measurement_theta_max 27.50
_cell_measurement_theta_min 1.55
_cell_volume 2909.14(19)
_computing_cell_refinement 'PEAKREF (Schreurs, 2005)'
_computing_data_collection 'COLLECT (Nonius, 1999)'
_computing_data_reduction 'EVALCCD (Duisenberg et al., 2003)'
_computing_molecular_graphics 'PLATON (Spek, 2003)'
_computing_publication_material 'PLATON (Spek, 2003)'
_computing_structure_refinement 'SHELXL-97 (Sheldrick, 1997)'
_computing_structure_solution 'DIRDIF99 (Beurskens et al., 1999)'
_diffrn_ambient_temperature 150(2)
_diffrn_measured_fraction_theta_full 0.999
_diffrn_measured_fraction_theta_max 0.999
_diffrn_measurement_device_type 'Nonius KappaCCD diffractometer'
_diffrn_measurement_method '\f and \w scans'
_diffrn_radiation_monochromator graphite
_diffrn_radiation_source 'rotating anode'
_diffrn_radiation_type MoK\a
_diffrn_radiation_wavelength 0.71073
_diffrn_reflns_av_R_equivalents 0.0583
_diffrn_reflns_av_sigmaI/netI 0.0535
_diffrn_reflns_limit_h_max 17
_diffrn_reflns_limit_h_min -17
_diffrn_reflns_limit_k_max 18
_diffrn_reflns_limit_k_min -17
_diffrn_reflns_limit_l_max 20
_diffrn_reflns_limit_l_min 0
_diffrn_reflns_number 12040
_diffrn_reflns_theta_full 26.50
_diffrn_reflns_theta_max 26.50
_diffrn_reflns_theta_min 1.56
_exptl_absorpt_coefficient_mu 1.275
_exptl_absorpt_correction_T_max 0.930
_exptl_absorpt_correction_T_min 0.710
_exptl_absorpt_correction_type multi-scan
_exptl_absorpt_process_details '(TWINABS; Sheldrick, 2003)'
_exptl_crystal_colour colourless
_exptl_crystal_density_diffrn 1.672
_exptl_crystal_density_method 'not measured'
_exptl_crystal_description plate
_exptl_crystal_F_000 1472
_exptl_crystal_size_max 0.46
_exptl_crystal_size_mid 0.18
_exptl_crystal_size_min 0.06
_refine_diff_density_max 1.494
_refine_diff_density_min -1.249
_refine_diff_density_rms 0.195
_refine_ls_extinction_method none
_refine_ls_goodness_of_fit_ref 1.146
_refine_ls_hydrogen_treatment constr
_refine_ls_matrix_type full
_refine_ls_number_parameters 784
_refine_ls_number_reflns 12040
_refine_ls_number_restraints 236
_refine_ls_restrained_S_all 1.141
_refine_ls_R_factor_all 0.0959
_refine_ls_R_factor_gt 0.0597
_refine_ls_shift/su_max 0.001
_refine_ls_shift/su_mean 0.000
_refine_ls_structure_factor_coef Fsqd
_refine_ls_weighting_details 'calc w=1/[\s^2^(Fo^2^)+(0.0245P)^2^+17.8830P] where P=(Fo^2^+2Fc^2^)/3'
_refine_ls_weighting_scheme calc
_refine_ls_wR_factor_gt 0.1103
_refine_ls_wR_factor_ref 0.1282
_reflns_number_gt 9157
_reflns_number_total 12040
_reflns_threshold_expression I>2\s(I)
_cod_data_source_file om801200c_si_002.cif
_cod_data_source_block 5+
_cod_original_cell_volume 2909.14(18)
_cod_database_code 4069009

loop_
_symmetry_equiv_pos_as_xyz
'x, y, z'
'-x, -y, -z'

loop_
_atom_site_label
_atom_site_type_symbol
_atom_site_fract_x
_atom_site_fract_y
_atom_site_fract_z
_atom_site_U_iso_or_equiv
_atom_site_adp_type
_atom_site_occupancy
_atom_site_symmetry_multiplicity
_atom_site_calc_flag
_atom_site_refinement_flags
_atom_site_disorder_assembly
_atom_site_disorder_group
Pd1 Pd 1.01705(5) 0.17426(4) -0.08450(4) 0.02201(14) Uani 1 1 d . . .
Ru1 Ru 0.76660(5) 0.51742(4) 0.27568(4) 0.01864(14) Uani 1 1 d . . .
Cl1 Cl 1.12917(18) 0.08681(17) -0.20458(13) 0.0380(5) Uani 1 1 d . . .
C11 C 0.9280(6) 0.2429(6) 0.0109(5) 0.0210(16) Uani 1 1 d . . .
C12 C 0.9500(6) 0.1937(6) 0.0936(5) 0.0228(17) Uani 1 1 d . . .
C13 C 0.8892(6) 0.2467(6) 0.1620(4) 0.0205(16) Uani 1 1 d . . .
H13 H 0.9035 0.2154 0.2185 0.025 Uiso 1 1 calc R . .
C14 C 0.8077(6) 0.3448(6) 0.1501(4) 0.0208(16) Uani 1 1 d . . .
C15 C 0.7862(6) 0.3910(6) 0.0669(5) 0.0244(17) Uani 1 1 d . . .
H15 H 0.7300 0.4574 0.0582 0.029 Uiso 1 1 calc R . .
C16 C 0.8471(7) 0.3397(6) -0.0027(4) 0.0254(18) Uani 1 1 d . . .
C17 C 1.0361(6) 0.0872(5) 0.0966(4) 0.0215(16) Uani 1 1 d . . .
H17A H 1.0043 0.0376 0.1056 0.026 Uiso 1 1 calc R . .
H17B H 1.0767 0.0723 0.1446 0.026 Uiso 1 1 calc R . .
C18 C 1.1696(7) -0.0318(6) 0.0009(5) 0.0317(19) Uani 1 1 d . . .
H18A H 1.2162 -0.0383 -0.0541 0.048 Uiso 1 1 calc R . .
H18B H 1.1191 -0.0608 0.0016 0.048 Uiso 1 1 calc R . .
H18C H 1.2131 -0.0687 0.0474 0.048 Uiso 1 1 calc R . .
C19 C 1.1882(6) 0.1177(6) 0.0165(5) 0.0270(17) Uani 1 1 d . . .
H19A H 1.2366 0.0721 0.0579 0.041 Uiso 1 1 calc R . .
H19B H 1.1500 0.1863 0.0342 0.041 Uiso 1 1 calc R . .
H19C H 1.2296 0.1211 -0.0402 0.041 Uiso 1 1 calc R . .
C110 C 0.8431(7) 0.3819(6) -0.0967(5) 0.033(2) Uani 1 1 d . . .
H11A H 0.7678 0.4228 -0.1070 0.039 Uiso 1 1 calc R . .
H11B H 0.8805 0.4271 -0.1132 0.039 Uiso 1 1 calc R . .
C111 C 0.9365(8) 0.3333(7) -0.2363(5) 0.041(2) Uani 1 1 d . . .
H11C H 0.9710 0.2778 -0.2721 0.061 Uiso 1 1 calc R . .
H11D H 0.9886 0.3579 -0.2309 0.061 Uiso 1 1 calc R . .
H11E H 0.8768 0.3896 -0.2628 0.061 Uiso 1 1 calc R . .
C112 C 0.8188(7) 0.2576(7) -0.1586(6) 0.041(2) Uani 1 1 d . . .
H11F H 0.7847 0.2407 -0.1017 0.062 Uiso 1 1 calc R . .
H11G H 0.8560 0.1963 -0.1878 0.062 Uiso 1 1 calc R . .
H11H H 0.7642 0.3108 -0.1921 0.062 Uiso 1 1 calc R . .
C113 C 0.7458(6) 0.3985(5) 0.2267(4) 0.0185(15) Uani 1 1 d . . .
C114 C 0.7833(6) 0.3601(6) 0.3074(5) 0.0233(17) Uani 1 1 d . . .
H114 H 0.8471 0.2991 0.3129 0.028 Uiso 1 1 calc R . .
C115 C 0.7269(7) 0.4117(6) 0.3799(4) 0.0262(18) Uani 1 1 d . . .
H115 H 0.7520 0.3843 0.4339 0.031 Uiso 1 1 calc R . .
C116 C 0.6343(7) 0.5026(6) 0.3722(5) 0.0294(19) Uani 1 1 d . . .
H116 H 0.5968 0.5373 0.4208 0.035 Uiso 1 1 calc R . .
C117 C 0.5964(6) 0.5429(6) 0.2920(5) 0.0269(17) Uani 1 1 d . . .
H117 H 0.5331 0.6045 0.2866 0.032 Uiso 1 1 calc R . .
C118 C 0.6529(6) 0.4914(6) 0.2204(5) 0.0242(17) Uani 1 1 d . . .
H118 H 0.6280 0.5197 0.1664 0.029 Uiso 1 1 calc R . .
C119 C 0.9025(6) 0.5276(6) 0.3068(5) 0.0261(18) Uani 1 1 d . . .
C120 C 0.8119(7) 0.6229(6) 0.3155(5) 0.0310(19) Uani 1 1 d . . .
C121 C 0.7761(6) 0.6637(6) 0.2337(5) 0.0282(18) Uani 1 1 d . . .
C122 C 0.8445(6) 0.5944(6) 0.1745(5) 0.0253(17) Uani 1 1 d . . .
C123 C 0.9234(6) 0.5090(6) 0.2191(5) 0.0232(17) Uani 1 1 d . . .
C124 C 0.9688(7) 0.4591(8) 0.3759(5) 0.041(2) Uani 1 1 d . . .
H12A H 1.0224 0.4824 0.3798 0.061 Uiso 1 1 calc R . .
H12B H 1.0048 0.3888 0.3620 0.061 Uiso 1 1 calc R . .
H12C H 0.9224 0.4616 0.4308 0.061 Uiso 1 1 calc R . .
C125 C 0.7662(8) 0.6742(8) 0.3944(6) 0.048(3) Uani 1 1 d . . .
H12D H 0.7993 0.7198 0.3949 0.072 Uiso 1 1 calc R . .
H12E H 0.7803 0.6224 0.4449 0.072 Uiso 1 1 calc R . .
H12F H 0.6888 0.7141 0.3952 0.072 Uiso 1 1 calc R . .
C126 C 0.6870(8) 0.7669(6) 0.2131(7) 0.045(2) Uani 1 1 d . . .
H12G H 0.6585 0.7669 0.1627 0.068 Uiso 1 1 calc R . .
H12H H 0.7144 0.8193 0.2012 0.068 Uiso 1 1 calc R . .
H12I H 0.6300 0.7818 0.2620 0.068 Uiso 1 1 calc R . .
C127 C 0.8410(8) 0.6087(7) 0.0798(5) 0.038(2) Uani 1 1 d . . .
H12J H 0.7672 0.6506 0.0682 0.058 Uiso 1 1 calc R . .
H12K H 0.8674 0.5419 0.0602 0.058 Uiso 1 1 calc R . .
H12L H 0.8862 0.6431 0.0493 0.058 Uiso 1 1 calc R . .
C128 C 1.0114(6) 0.4192(6) 0.1799(5) 0.0295(18) Uani 1 1 d . . .
H12M H 1.0738 0.4339 0.1576 0.044 Uiso 1 1 calc R . .
H12N H 0.9872 0.4057 0.1330 0.044 Uiso 1 1 calc R . .
H12O H 1.0308 0.3589 0.2234 0.044 Uiso 1 1 calc R . .
N11 N 1.1096(5) 0.0777(5) 0.0129(4) 0.0229(14) Uani 1 1 d . . .
N12 N 0.8957(5) 0.2949(5) -0.1499(4) 0.0236(14) Uani 1 1 d . . .
B1 B 0.4840(10) 0.7437(10) 0.0923(10) 0.046(2) Uani 0.567(12) 1 d PDU A 1
F11 F 0.3893(13) 0.7887(15) 0.0589(16) 0.080(6) Uani 0.567(12) 1 d PDU A 1
F12 F 0.5494(13) 0.6565(12) 0.0551(12) 0.074(5) Uani 0.567(12) 1 d PDU A 1
F13 F 0.459(3) 0.718(3) 0.1788(9) 0.087(7) Uani 0.567(12) 1 d PDU A 1
F14 F 0.5291(12) 0.8121(11) 0.0718(8) 0.094(5) Uani 0.567(12) 1 d PDU A 1
B1' B 0.4705(13) 0.7160(12) 0.0944(12) 0.046(2) Uani 0.433(12) 1 d PDU A 2
F11' F 0.4171(18) 0.8072(16) 0.0465(18) 0.075(6) Uani 0.433(12) 1 d PDU A 2
F12' F 0.5772(13) 0.6759(19) 0.0623(17) 0.080(7) Uani 0.433(12) 1 d PDU A 2
F13' F 0.463(3) 0.735(3) 0.1763(12) 0.073(7) Uani 0.433(12) 1 d PDU A 2
F14' F 0.4347(16) 0.6468(14) 0.0846(12) 0.098(6) Uani 0.433(12) 1 d PDU A 2
Pd2 Pd 0.83365(5) -0.03019(5) 0.59079(4) 0.02235(14) Uani 1 1 d . . .
Ru2 Ru 0.50418(5) 0.22834(5) 0.22884(4) 0.01862(14) Uani 1 1 d . . .
Cl2 Cl 0.90096(18) -0.15215(16) 0.71256(12) 0.0368(5) Uani 1 1 d . . .
C21 C 0.7779(6) 0.0639(6) 0.4937(5) 0.0218(16) Uani 1 1 d . . .
C22 C 0.8322(6) 0.0407(6) 0.4121(5) 0.0212(16) Uani 1 1 d . . .
C23 C 0.7868(6) 0.1012(6) 0.3412(4) 0.0220(16) Uani 1 1 d . . .
H23 H 0.8235 0.0859 0.2857 0.026 Uiso 1 1 calc R . .
C24 C 0.6869(6) 0.1854(6) 0.3501(5) 0.0210(16) Uani 1 1 d . . .
C25 C 0.6368(6) 0.2108(6) 0.4319(5) 0.0253(17) Uani 1 1 d . . .
H25 H 0.5714 0.2702 0.4385 0.030 Uiso 1 1 calc R . .
C26 C 0.6825(7) 0.1492(6) 0.5035(5) 0.0270(18) Uani 1 1 d . . .
C27 C 0.9384(6) -0.0510(6) 0.4127(5) 0.0224(16) Uani 1 1 d . . .
H27A H 0.9959 -0.0292 0.4101 0.027 Uiso 1 1 calc R . .
H27B H 0.9538 -0.0864 0.3623 0.027 Uiso 1 1 calc R . .
C28 C 1.0432(6) -0.1915(6) 0.5126(5) 0.0297(18) Uani 1 1 d . . .
H28A H 1.0395 -0.2359 0.5665 0.045 Uiso 1 1 calc R . .
H28B H 1.0805 -0.1513 0.5180 0.045 Uiso 1 1 calc R . .
H28C H 1.0820 -0.2334 0.4661 0.045 Uiso 1 1 calc R . .
C29 C 0.8805(7) -0.1841(6) 0.4827(5) 0.0303(19) Uani 1 1 d . . .
H29A H 0.9237 -0.2282 0.4383 0.045 Uiso 1 1 calc R . .
H29B H 0.8099 -0.1385 0.4657 0.045 Uiso 1 1 calc R . .
H29C H 0.8724 -0.2264 0.5369 0.045 Uiso 1 1 calc R . .
C210 C 0.6327(7) 0.1590(8) 0.5962(5) 0.045(3) Uani 1 1 d . . .
H21A H 0.6070 0.2305 0.6069 0.054 Uiso 1 1 calc R . .
H21B H 0.5704 0.1421 0.6075 0.054 Uiso 1 1 calc R . .
C211 C 0.6551(8) 0.0526(8) 0.7329(6) 0.048(2) Uani 1 1 d . . .
H21C H 0.5981 0.1113 0.7592 0.072 Uiso 1 1 calc R . .
H21D H 0.7056 0.0100 0.7737 0.072 Uiso 1 1 calc R . .
H21E H 0.6241 0.0121 0.7171 0.072 Uiso 1 1 calc R . .
C212 C 0.7603(8) 0.1474(7) 0.6818(6) 0.044(2) Uani 1 1 d . . .
H21F H 0.7049 0.2016 0.7142 0.066 Uiso 1 1 calc R . .
H21G H 0.7924 0.1780 0.6306 0.066 Uiso 1 1 calc R . .
H21H H 0.8156 0.1013 0.7177 0.066 Uiso 1 1 calc R . .
C213 C 0.6351(6) 0.2433(6) 0.2727(5) 0.0222(16) Uani 1 1 d . . .
C214 C 0.6715(6) 0.2012(6) 0.1942(4) 0.0226(17) Uani 1 1 d . . .
H214 H 0.7316 0.1369 0.1908 0.027 Uiso 1 1 calc R . .
C215 C 0.6203(7) 0.2531(6) 0.1215(5) 0.0278(18) Uani 1 1 d . . .
H215 H 0.6480 0.2249 0.0689 0.033 Uiso 1 1 calc R . .
C216 C 0.5295(6) 0.3452(6) 0.1257(5) 0.0268(18) Uani 1 1 d . . .
H216 H 0.4947 0.3794 0.0764 0.032 Uiso 1 1 calc R . .
C217 C 0.4896(7) 0.3872(6) 0.2031(5) 0.0276(18) Uani 1 1 d . . .
H217 H 0.4271 0.4498 0.2063 0.033 Uiso 1 1 calc R . .
C218 C 0.5420(6) 0.3366(5) 0.2766(5) 0.0220(16) Uani 1 1 d . . .
H218 H 0.5143 0.3656 0.3288 0.026 Uiso 1 1 calc R . .
C219 C 0.4798(6) 0.1024(6) 0.2049(5) 0.0245(17) Uani 1 1 d . . .
C220 C 0.3821(6) 0.1930(6) 0.1977(5) 0.0279(18) Uani 1 1 d . . .
C221 C 0.3462(6) 0.2327(6) 0.2780(5) 0.0240(17) Uani 1 1 d . . .
C222 C 0.4202(6) 0.1635(6) 0.3357(5) 0.0244(17) Uani 1 1 d . . .
C223 C 0.5032(6) 0.0839(6) 0.2913(5) 0.0260(17) Uani 1 1 d . . .
C224 C 0.5436(8) 0.0351(6) 0.1364(5) 0.036(2) Uani 1 1 d . . .
H22A H 0.5210 -0.0200 0.1421 0.055 Uiso 1 1 calc R . .
H22B H 0.6197 0.0056 0.1421 0.055 Uiso 1 1 calc R . .
H22C H 0.5317 0.0758 0.0800 0.055 Uiso 1 1 calc R . .
C225 C 0.3230(7) 0.2367(7) 0.1217(6) 0.042(2) Uani 1 1 d . . .
H22D H 0.2648 0.2155 0.1300 0.062 Uiso 1 1 calc R . .
H22E H 0.3721 0.2118 0.0701 0.062 Uiso 1 1 calc R . .
H22F H 0.2932 0.3116 0.1152 0.062 Uiso 1 1 calc R . .
C226 C 0.2467(7) 0.3223(7) 0.3001(6) 0.045(2) Uani 1 1 d . . .
H22G H 0.2359 0.3775 0.2521 0.067 Uiso 1 1 calc R . .
H22H H 0.2517 0.3455 0.3511 0.067 Uiso 1 1 calc R . .
H22I H 0.1863 0.3038 0.3117 0.067 Uiso 1 1 calc R . .
C227 C 0.4099(7) 0.1712(7) 0.4293(5) 0.035(2) Uani 1 1 d . . .
H22J H 0.3656 0.1374 0.4630 0.052 Uiso 1 1 calc R . .
H22K H 0.3764 0.2434 0.4381 0.052 Uiso 1 1 calc R . .
H22L H 0.4810 0.1379 0.4476 0.052 Uiso 1 1 calc R . .
C228 C 0.5946(7) -0.0046(6) 0.3286(5) 0.033(2) Uani 1 1 d . . .
H22M H 0.6125 0.0156 0.3753 0.050 Uiso 1 1 calc R . .
H22N H 0.6567 -0.0260 0.2842 0.050 Uiso 1 1 calc R . .
H22O H 0.5746 -0.0616 0.3509 0.050 Uiso 1 1 calc R . .
N21 N 0.9344(5) -0.1221(5) 0.4938(4) 0.0208(13) Uani 1 1 d . . .
N22 N 0.7116(5) 0.0890(5) 0.6558(4) 0.0241(14) Uani 1 1 d . . .
B2 B 0.3027(11) 0.5381(11) 0.3995(11) 0.049(2) Uani 0.65(3) 1 d PDU B 1
F21 F 0.343(2) 0.6020(12) 0.4143(8) 0.079(5) Uani 0.65(3) 1 d PDU B 1
F22 F 0.1985(11) 0.5714(15) 0.4391(8) 0.076(5) Uani 0.65(3) 1 d PDU B 1
F23 F 0.3617(17) 0.4400(11) 0.435(2) 0.066(5) Uani 0.65(3) 1 d PDU B 1
F24 F 0.306(3) 0.543(3) 0.3129(12) 0.083(6) Uani 0.65(3) 1 d PDU B 1
B2' B 0.285(2) 0.5311(17) 0.3993(18) 0.049(2) Uani 0.35(3) 1 d PDU B 2
F21' F 0.270(3) 0.6227(15) 0.4200(14) 0.070(8) Uani 0.35(3) 1 d PDU B 2
F22' F 0.191(2) 0.522(3) 0.430(2) 0.088(8) Uani 0.35(3) 1 d PDU B 2
F23' F 0.368(3) 0.454(2) 0.438(4) 0.070(9) Uani 0.35(3) 1 d PDU B 2
F24' F 0.304(4) 0.528(4) 0.312(2) 0.057(7) Uani 0.35(3) 1 d PDU B 2

loop_
_atom_site_aniso_label
_atom_site_aniso_U_11
_atom_site_aniso_U_22
_atom_site_aniso_U_33
_atom_site_aniso_U_23
_atom_site_aniso_U_13
_atom_site_aniso_U_12
Pd1 0.0276(3) 0.0239(3) 0.0167(3) -0.0044(2) -0.0057(2) -0.0108(3)
Ru1 0.0199(3) 0.0168(3) 0.0188(3) -0.0027(2) -0.0044(2) -0.0066(3)
Cl1 0.0401(13) 0.0435(13) 0.0249(10) -0.0163(9) 0.0010(9) -0.0104(10)
C11 0.030(4) 0.018(4) 0.020(4) -0.005(3) -0.007(3) -0.011(4)
C12 0.024(4) 0.021(4) 0.024(4) -0.002(3) -0.008(3) -0.009(3)
C13 0.024(4) 0.025(4) 0.015(3) 0.001(3) -0.008(3) -0.012(3)
C14 0.025(4) 0.025(4) 0.018(4) -0.005(3) -0.007(3) -0.013(3)
C15 0.030(4) 0.014(4) 0.026(4) 0.002(3) -0.009(3) -0.007(3)
C16 0.034(5) 0.022(4) 0.012(4) -0.007(3) -0.003(3) -0.003(4)
C17 0.026(4) 0.018(4) 0.016(3) -0.003(3) -0.006(3) -0.003(3)
C18 0.034(5) 0.025(4) 0.030(4) -0.006(3) -0.001(4) -0.007(4)
C19 0.029(4) 0.031(4) 0.028(4) -0.004(3) -0.003(3) -0.018(4)
C110 0.038(5) 0.025(4) 0.017(4) 0.003(3) -0.013(4) 0.004(4)
C111 0.054(6) 0.047(6) 0.022(4) 0.011(4) -0.005(4) -0.029(5)
C112 0.043(6) 0.043(5) 0.046(5) 0.009(4) -0.022(4) -0.024(5)
C113 0.020(4) 0.016(4) 0.020(4) 0.000(3) -0.007(3) -0.007(3)
C114 0.034(5) 0.018(4) 0.023(4) -0.003(3) -0.006(3) -0.015(4)
C115 0.044(5) 0.032(5) 0.011(3) 0.002(3) -0.003(3) -0.026(4)
C116 0.036(5) 0.037(5) 0.022(4) -0.013(4) 0.006(4) -0.022(4)
C117 0.019(4) 0.021(4) 0.032(4) -0.005(3) -0.004(3) 0.000(3)
C118 0.025(4) 0.030(4) 0.020(4) -0.001(3) -0.008(3) -0.013(3)
C119 0.025(4) 0.032(5) 0.029(4) -0.002(3) -0.007(3) -0.017(4)
C120 0.033(5) 0.029(5) 0.039(5) -0.019(4) 0.000(4) -0.016(4)
C121 0.023(4) 0.025(4) 0.039(5) -0.004(4) -0.003(4) -0.013(4)
C122 0.026(4) 0.023(4) 0.031(4) 0.002(3) -0.006(4) -0.015(3)
C123 0.014(4) 0.020(4) 0.034(4) -0.007(3) 0.000(3) -0.006(3)
C124 0.031(5) 0.057(6) 0.029(5) 0.004(4) -0.010(4) -0.016(5)
C125 0.059(7) 0.050(6) 0.051(6) -0.028(5) -0.003(5) -0.030(5)
C126 0.047(6) 0.024(5) 0.061(6) -0.005(4) -0.005(5) -0.012(4)
C127 0.049(6) 0.042(5) 0.027(4) 0.007(4) -0.008(4) -0.025(5)
C128 0.026(4) 0.024(4) 0.036(5) -0.007(4) 0.001(4) -0.009(4)
N11 0.027(4) 0.020(3) 0.023(3) -0.002(3) -0.007(3) -0.009(3)
N12 0.028(4) 0.025(4) 0.020(3) -0.002(3) -0.007(3) -0.012(3)
B1 0.036(5) 0.057(6) 0.028(4) -0.001(4) -0.008(4) -0.006(4)
F11 0.048(7) 0.111(11) 0.065(10) -0.018(8) -0.031(7) -0.008(5)
F12 0.089(10) 0.059(7) 0.041(6) -0.009(6) -0.023(8) 0.005(6)
F13 0.094(13) 0.072(13) 0.032(4) 0.008(6) -0.002(6) 0.011(9)
F14 0.117(10) 0.122(10) 0.078(8) -0.029(7) -0.004(7) -0.079(8)
B1' 0.036(5) 0.057(6) 0.028(4) -0.001(4) -0.008(4) -0.006(4)
F11' 0.080(12) 0.070(8) 0.040(9) 0.006(7) -0.031(11) 0.002(8)
F12' 0.041(6) 0.103(14) 0.054(11) 0.012(9) 0.009(8) -0.011(6)
F13' 0.089(15) 0.060(14) 0.029(6) -0.004(7) -0.019(8) 0.009(10)
F14' 0.107(12) 0.110(11) 0.099(12) -0.017(9) -0.012(10) -0.064(10)
Pd2 0.0252(3) 0.0260(3) 0.0183(3) -0.0030(2) -0.0082(2) -0.0107(3)
Ru2 0.0180(3) 0.0199(3) 0.0174(3) -0.0022(2) -0.0037(2) -0.0071(3)
Cl2 0.0477(13) 0.0364(12) 0.0239(10) 0.0023(9) -0.0162(9) -0.0136(10)
C21 0.023(4) 0.029(4) 0.018(4) -0.005(3) -0.007(3) -0.013(4)
C22 0.019(4) 0.022(4) 0.025(4) -0.004(3) -0.003(3) -0.011(3)
C23 0.027(4) 0.027(4) 0.014(3) -0.003(3) -0.006(3) -0.012(3)
C24 0.025(4) 0.022(4) 0.020(4) -0.002(3) -0.006(3) -0.013(3)
C25 0.026(4) 0.027(4) 0.021(4) -0.003(3) -0.007(3) -0.009(4)
C26 0.030(5) 0.026(4) 0.022(4) -0.009(3) -0.003(3) -0.008(4)
C27 0.019(4) 0.027(4) 0.021(4) -0.003(3) -0.004(3) -0.008(3)
C28 0.023(4) 0.030(5) 0.035(5) 0.003(4) -0.015(4) -0.009(4)
C29 0.032(5) 0.031(4) 0.035(5) -0.009(4) -0.009(4) -0.016(4)
C210 0.037(5) 0.060(6) 0.020(4) -0.009(4) -0.015(4) 0.002(5)
C211 0.042(6) 0.051(6) 0.042(6) -0.001(5) 0.008(5) -0.020(5)
C212 0.040(5) 0.048(6) 0.058(6) -0.022(5) -0.004(5) -0.025(5)
C213 0.024(4) 0.026(4) 0.020(4) -0.001(3) -0.002(3) -0.016(4)
C214 0.021(4) 0.030(4) 0.013(3) 0.001(3) -0.001(3) -0.010(4)
C215 0.034(5) 0.031(5) 0.021(4) -0.001(3) -0.004(3) -0.017(4)
C216 0.028(5) 0.020(4) 0.031(4) 0.002(3) -0.010(4) -0.009(4)
C217 0.035(5) 0.017(4) 0.031(4) 0.004(3) -0.014(4) -0.010(4)
C218 0.025(4) 0.014(4) 0.029(4) 0.001(3) -0.009(3) -0.009(3)
C219 0.027(4) 0.030(4) 0.022(4) -0.005(3) 0.000(3) -0.017(4)
C220 0.025(4) 0.037(5) 0.034(4) -0.004(4) -0.006(4) -0.023(4)
C221 0.017(4) 0.035(5) 0.026(4) -0.005(3) -0.006(3) -0.014(3)
C222 0.018(4) 0.027(4) 0.033(4) -0.008(3) -0.001(3) -0.013(3)
C223 0.028(4) 0.027(4) 0.030(4) -0.003(3) -0.002(3) -0.019(4)
C224 0.051(6) 0.028(5) 0.031(5) -0.010(4) 0.000(4) -0.018(4)
C225 0.038(5) 0.052(6) 0.038(5) -0.005(4) -0.017(4) -0.017(5)
C226 0.023(5) 0.047(6) 0.052(6) -0.012(5) -0.002(4) -0.003(4)
C227 0.035(5) 0.051(6) 0.019(4) -0.003(4) 0.005(4) -0.023(4)
C228 0.036(5) 0.024(4) 0.037(5) 0.004(4) -0.007(4) -0.013(4)
N21 0.022(3) 0.020(3) 0.021(3) -0.001(3) -0.008(3) -0.007(3)
N22 0.029(4) 0.033(4) 0.011(3) -0.006(3) 0.001(3) -0.014(3)
B2 0.060(6) 0.045(5) 0.024(4) -0.006(4) -0.008(5) -0.004(4)
F21 0.105(12) 0.071(7) 0.062(6) -0.005(6) 0.001(7) -0.044(8)
F22 0.064(5) 0.093(10) 0.047(6) -0.020(7) 0.007(4) -0.015(5)
F23 0.092(8) 0.046(5) 0.036(8) -0.004(5) -0.010(7) -0.007(5)
F24 0.098(12) 0.073(13) 0.024(4) -0.015(6) -0.004(5) 0.013(8)
B2' 0.060(6) 0.045(5) 0.024(4) -0.006(4) -0.008(5) -0.004(4)
F21' 0.098(19) 0.056(7) 0.041(10) -0.018(7) -0.012(12) -0.013(9)
F22' 0.083(9) 0.095(17) 0.069(13) 0.009(13) 0.001(9) -0.037(11)
F23' 0.088(11) 0.062(10) 0.028(12) -0.004(12) -0.024(11) 0.002(10)
F24' 0.065(15) 0.054(14) 0.025(5) -0.009(8) -0.016(7) 0.003(12)

loop_
_atom_type_symbol
_atom_type_description
_atom_type_scat_dispersion_real
_atom_type_scat_dispersion_imag
_atom_type_scat_source
C C 0.0033 0.0016 'International Tables Vol C Tables 4.2.6.8 and 6.1.1.4'
H H 0.0000 0.0000 'International Tables Vol C Tables 4.2.6.8 and 6.1.1.4'
B B 0.0013 0.0007 'International Tables Vol C Tables 4.2.6.8 and 6.1.1.4'
Cl Cl 0.1484 0.1585 'International Tables Vol C Tables 4.2.6.8 and 6.1.1.4'
F F 0.0171 0.0103 'International Tables Vol C Tables 4.2.6.8 and 6.1.1.4'
N N 0.0061 0.0033 'International Tables Vol C Tables 4.2.6.8 and 6.1.1.4'
Pd Pd -0.9988 1.0072 'International Tables Vol C Tables 4.2.6.8 and 6.1.1.4'
Ru Ru -1.2594 0.8363 'International Tables Vol C Tables 4.2.6.8 and 6.1.1.4'

loop_
_geom_angle_atom_site_label_1
_geom_angle_atom_site_label_2
_geom_angle_atom_site_label_3
_geom_angle
C11 Pd1 N12 81.1(3)
C11 Pd1 N11 81.3(3)
N12 Pd1 N11 162.5(2)
C11 Pd1 Cl1 179.7(2)
N12 Pd1 Cl1 98.99(18)
N11 Pd1 Cl1 98.52(18)
C119 Ru1 C123 38.8(3)
C119 Ru1 C120 38.3(3)
C123 Ru1 C120 64.6(3)
C119 Ru1 C122 64.3(3)
C123 Ru1 C122 38.4(3)
C120 Ru1 C122 64.0(3)
C119 Ru1 C121 64.0(3)
C123 Ru1 C121 64.2(3)
C120 Ru1 C121 38.2(3)
C122 Ru1 C121 38.0(3)
C119 Ru1 C114 110.1(3)
C123 Ru1 C114 106.7(3)
C120 Ru1 C114 140.8(3)
C122 Ru1 C114 133.7(3)
C121 Ru1 C114 170.8(3)
C119 Ru1 C118 167.6(3)
C123 Ru1 C118 129.2(3)
C120 Ru1 C118 149.4(3)
C122 Ru1 C118 108.2(3)
C121 Ru1 C118 116.9(3)
C114 Ru1 C118 67.2(3)
C119 Ru1 C115 106.3(3)
C123 Ru1 C115 128.1(3)
C120 Ru1 C115 115.5(3)
C122 Ru1 C115 166.4(3)
C121 Ru1 C115 148.9(3)
C114 Ru1 C115 37.7(3)
C118 Ru1 C115 79.1(3)
C119 Ru1 C113 133.9(3)
C123 Ru1 C113 107.0(3)
C120 Ru1 C113 171.4(3)
C122 Ru1 C113 110.9(3)
C121 Ru1 C113 141.3(3)
C114 Ru1 C113 37.5(3)
C118 Ru1 C113 37.3(3)
C115 Ru1 C113 67.7(3)
C119 Ru1 C116 124.1(3)
C123 Ru1 C116 160.6(3)
C120 Ru1 C116 107.8(3)
C122 Ru1 C116 156.6(3)
C121 Ru1 C116 121.9(3)
C114 Ru1 C116 67.1(3)
C118 Ru1 C116 66.8(3)
C115 Ru1 C116 36.7(3)
C113 Ru1 C116 79.6(3)
C119 Ru1 C117 155.4(3)
C123 Ru1 C117 162.3(3)
C120 Ru1 C117 121.3(3)
C122 Ru1 C117 126.1(3)
C121 Ru1 C117 109.0(3)
C114 Ru1 C117 79.2(3)
C118 Ru1 C117 37.0(3)
C115 Ru1 C117 66.6(3)
C113 Ru1 C117 67.2(3)
C116 Ru1 C117 37.1(3)
C16 C11 C12 121.9(7)
C16 C11 Pd1 119.9(5)
C12 C11 Pd1 118.2(6)
C13 C12 C11 117.7(7)
C13 C12 C17 127.7(7)
C11 C12 C17 114.6(6)
C12 C13 C14 121.7(7)
C12 C13 H13 119.2
C14 C13 H13 119.2
C13 C14 C15 119.3(7)
C13 C14 C113 119.0(6)
C15 C14 C113 121.7(7)
C16 C15 C14 120.0(7)
C16 C15 H15 120.0
C14 C15 H15 120.0
C11 C16 C15 119.4(7)
C11 C16 C110 113.2(6)
C15 C16 C110 127.1(7)
C12 C17 N11 108.3(6)
C12 C17 H17A 110.0
N11 C17 H17A 110.0
C12 C17 H17B 110.0
N11 C17 H17B 110.0
H17A C17 H17B 108.4
N11 C18 H18A 109.5
N11 C18 H18B 109.5
H18A C18 H18B 109.5
N11 C18 H18C 109.5
H18A C18 H18C 109.5
H18B C18 H18C 109.5
N11 C19 H19A 109.5
N11 C19 H19B 109.5
H19A C19 H19B 109.5
N11 C19 H19C 109.5
H19A C19 H19C 109.5
H19B C19 H19C 109.5
N12 C110 C16 109.5(6)
N12 C110 H11A 109.8
C16 C110 H11A 109.8
N12 C110 H11B 109.8
C16 C110 H11B 109.8
H11A C110 H11B 108.2
N12 C111 H11C 109.5
N12 C111 H11D 109.5
H11C C111 H11D 109.5
N12 C111 H11E 109.5
H11C C111 H11E 109.5
H11D C111 H11E 109.5
N12 C112 H11F 109.5
N12 C112 H11G 109.5
H11F C112 H11G 109.5
N12 C112 H11H 109.5
H11F C112 H11H 109.5
H11G C112 H11H 109.5
C118 C113 C114 117.9(7)
C118 C113 C14 121.7(6)
C114 C113 C14 120.2(6)
C118 C113 Ru1 70.5(4)
C114 C113 Ru1 69.9(4)
C14 C113 Ru1 127.7(5)
C115 C114 C113 120.8(7)
C115 C114 Ru1 72.1(4)
C113 C114 Ru1 72.6(4)
C115 C114 H114 119.6
C113 C114 H114 119.6
Ru1 C114 H114 128.0
C116 C115 C114 120.1(7)
C116 C115 Ru1 72.4(4)
C114 C115 Ru1 70.3(4)
C116 C115 H115 119.9
C114 C115 H115 119.9
Ru1 C115 H115 129.9
C115 C116 C117 119.9(7)
C115 C116 Ru1 70.9(4)
C117 C116 Ru1 71.5(4)
C115 C116 H116 120.0
C117 C116 H116 120.0
Ru1 C116 H116 130.1
C118 C117 C116 119.6(7)
C118 C117 Ru1 70.4(4)
C116 C117 Ru1 71.5(4)
C118 C117 H117 120.2
C116 C117 H117 120.2
Ru1 C117 H117 130.5
C117 C118 C113 121.6(7)
C117 C118 Ru1 72.6(4)
C113 C118 Ru1 72.2(4)
C117 C118 H118 119.2
C113 C118 H118 119.2
Ru1 C118 H118 128.3
C120 C119 C123 108.3(7)
C120 C119 C124 126.4(8)
C123 C119 C124 125.2(7)
C120 C119 Ru1 71.4(4)
C123 C119 Ru1 70.8(4)
C124 C119 Ru1 125.3(6)
C119 C120 C121 107.8(7)
C119 C120 C125 126.3(8)
C121 C120 C125 125.8(8)
C119 C120 Ru1 70.3(4)
C121 C120 Ru1 71.1(4)
C125 C120 Ru1 126.9(6)
C122 C121 C120 108.4(7)
C122 C121 C126 126.2(8)
C120 C121 C126 125.2(8)
C122 C121 Ru1 71.0(4)
C120 C121 Ru1 70.7(4)
C126 C121 Ru1 128.1(6)
C121 C122 C123 108.3(7)
C121 C122 C127 127.0(8)
C123 C122 C127 124.6(8)
C121 C122 Ru1 71.0(4)
C123 C122 Ru1 70.3(4)
C127 C122 Ru1 127.2(5)
C122 C123 C119 107.2(7)
C122 C123 C128 125.4(7)
C119 C123 C128 127.4(7)
C122 C123 Ru1 71.2(4)
C119 C123 Ru1 70.3(4)
C128 C123 Ru1 124.5(5)
C119 C124 H12A 109.5
C119 C124 H12B 109.5
H12A C124 H12B 109.5
C119 C124 H12C 109.5
H12A C124 H12C 109.5
H12B C124 H12C 109.5
C120 C125 H12D 109.5
C120 C125 H12E 109.5
H12D C125 H12E 109.5
C120 C125 H12F 109.5
H12D C125 H12F 109.5
H12E C125 H12F 109.5
C121 C126 H12G 109.5
C121 C126 H12H 109.5
H12G C126 H12H 109.5
C121 C126 H12I 109.5
H12G C126 H12I 109.5
H12H C126 H12I 109.5
C122 C127 H12J 109.5
C122 C127 H12K 109.5
H12J C127 H12K 109.5
C122 C127 H12L 109.5
H12J C127 H12L 109.5
H12K C127 H12L 109.5
C123 C128 H12M 109.5
C123 C128 H12N 109.5
H12M C128 H12N 109.5
C123 C128 H12O 109.5
H12M C128 H12O 109.5
H12N C128 H12O 109.5
C18 N11 C19 108.0(6)
C18 N11 C17 109.1(6)
C19 N11 C17 108.8(6)
C18 N11 Pd1 116.1(5)
C19 N11 Pd1 106.6(4)
C17 N11 Pd1 108.0(4)
C112 N12 C111 109.1(6)
C112 N12 C110 110.6(7)
C111 N12 C110 108.1(6)
C112 N12 Pd1 107.9(5)
C111 N12 Pd1 113.5(5)
C110 N12 Pd1 107.7(4)
F11 B1 F12 108.3(13)
F11 B1 F14 107.3(13)
F12 B1 F14 109.9(13)
F11 B1 F13 106.1(15)
F12 B1 F13 109.6(14)
F14 B1 F13 115(2)
F11' B1' F12' 109.8(15)
F11' B1' F14' 108.7(16)
F12' B1' F14' 105.5(15)
F11' B1' F13' 108.1(16)
F12' B1' F13' 107.0(17)
F14' B1' F13' 118(3)
C21 Pd2 N22 81.5(3)
C21 Pd2 N21 81.7(3)
N22 Pd2 N21 163.1(2)
C21 Pd2 Cl2 178.1(2)
N22 Pd2 Cl2 98.93(17)
N21 Pd2 Cl2 97.80(17)
C219 Ru2 C223 39.0(3)
C219 Ru2 C214 110.9(3)
C223 Ru2 C214 106.4(3)
C219 Ru2 C221 64.7(3)
C223 Ru2 C221 64.8(3)
C214 Ru2 C221 170.7(3)
C219 Ru2 C222 64.2(3)
C223 Ru2 C222 38.2(3)
C214 Ru2 C222 132.6(3)
C221 Ru2 C222 38.4(3)
C219 Ru2 C220 38.5(3)
C223 Ru2 C220 64.6(3)
C214 Ru2 C220 142.5(3)
C221 Ru2 C220 38.2(3)
C222 Ru2 C220 63.7(3)
C219 Ru2 C218 168.4(3)
C223 Ru2 C218 129.7(3)
C214 Ru2 C218 67.1(3)
C221 Ru2 C218 115.4(3)
C222 Ru2 C218 108.1(3)
C220 Ru2 C218 147.9(3)
C219 Ru2 C215 106.7(3)
C223 Ru2 C215 127.6(3)
C214 Ru2 C215 37.3(3)
C221 Ru2 C215 150.5(3)
C222 Ru2 C215 165.3(3)
C220 Ru2 C215 117.2(3)
C218 Ru2 C215 78.8(3)
C219 Ru2 C217 154.0(3)
C223 Ru2 C217 163.5(3)
C214 Ru2 C217 79.1(3)
C221 Ru2 C217 108.5(3)
C222 Ru2 C217 127.3(3)
C220 Ru2 C217 120.4(3)
C218 Ru2 C217 37.5(3)
C215 Ru2 C217 66.0(3)
C219 Ru2 C213 135.0(3)
C223 Ru2 C213 107.3(3)
C214 Ru2 C213 37.5(3)
C221 Ru2 C213 139.7(3)
C222 Ru2 C213 110.1(3)
C220 Ru2 C213 171.9(3)
C218 Ru2 C213 37.2(3)
C215 Ru2 C213 67.3(3)
C217 Ru2 C213 67.3(3)
C219 Ru2 C216 123.5(3)
C223 Ru2 C216 159.7(3)
C214 Ru2 C216 66.8(3)
C221 Ru2 C216 122.5(3)
C222 Ru2 C216 158.1(3)
C220 Ru2 C216 108.3(3)
C218 Ru2 C216 66.9(3)
C215 Ru2 C216 36.5(3)
C217 Ru2 C216 36.7(3)
C213 Ru2 C216 79.4(3)
C26 C21 C22 120.7(7)
C26 C21 Pd2 120.6(6)
C22 C21 Pd2 118.6(6)
C23 C22 C21 119.3(7)
C23 C22 C27 126.7(7)
C21 C22 C27 113.9(6)
C22 C23 C24 120.7(7)
C22 C23 H23 119.7
C24 C23 H23 119.7
C25 C24 C23 119.2(7)
C25 C24 C213 121.4(7)
C23 C24 C213 119.4(6)
C26 C25 C24 120.0(7)
C26 C25 H25 120.0
C24 C25 H25 120.0
C21 C26 C25 120.0(7)
C21 C26 C210 113.2(7)
C25 C26 C210 126.5(7)
C22 C27 N21 108.7(6)
C22 C27 H27A 110.0
N21 C27 H27A 110.0
C22 C27 H27B 110.0
N21 C27 H27B 110.0
H27A C27 H27B 108.3
N21 C28 H28A 109.5
N21 C28 H28B 109.5
H28A C28 H28B 109.5
N21 C28 H28C 109.5
H28A C28 H28C 109.5
H28B C28 H28C 109.5
N21 C29 H29A 109.5
N21 C29 H29B 109.5
H29A C29 H29B 109.5
N21 C29 H29C 109.5
H29A C29 H29C 109.5
H29B C29 H29C 109.5
N22 C210 C26 111.2(7)
N22 C210 H21A 109.4
C26 C210 H21A 109.4
N22 C210 H21B 109.4
C26 C210 H21B 109.4
H21A C210 H21B 108.0
N22 C211 H21C 109.5
N22 C211 H21D 109.5
H21C C211 H21D 109.5
N22 C211 H21E 109.5
H21C C211 H21E 109.5
H21D C211 H21E 109.5
N22 C212 H21F 109.5
N22 C212 H21G 109.5
H21F C212 H21G 109.5
N22 C212 H21H 109.5
H21F C212 H21H 109.5
H21G C212 H21H 109.5
C218 C213 C214 117.7(7)
C218 C213 C24 121.5(7)
C214 C213 C24 120.5(7)
C218 C213 Ru2 70.7(4)
C214 C213 Ru2 69.4(4)
C24 C213 Ru2 126.0(5)
C215 C214 C213 121.2(7)
C215 C214 Ru2 72.6(4)
C213 C214 Ru2 73.1(4)
C215 C214 H214 119.4
C213 C214 H214 119.4
Ru2 C214 H214 126.9
C216 C215 C214 120.6(7)
C216 C215 Ru2 72.5(5)
C214 C215 Ru2 70.1(4)
C216 C215 H215 119.7
C214 C215 H215 119.7
Ru2 C215 H215 130.3
C215 C216 C217 119.5(7)
C215 C216 Ru2 71.0(4)
C217 C216 Ru2 71.0(4)
C215 C216 H216 120.2
C217 C216 H216 120.2
Ru2 C216 H216 130.3
C216 C217 C218 120.4(7)
C216 C217 Ru2 72.2(4)
C218 C217 Ru2 71.0(4)
C216 C217 H217 119.8
C218 C217 H217 119.8
Ru2 C217 H217 129.3
C213 C218 C217 120.5(7)
C213 C218 Ru2 72.1(4)
C217 C218 Ru2 71.5(4)
C213 C218 H218 119.7
C217 C218 H218 119.7
Ru2 C218 H218 129.1
C220 C219 C223 108.0(7)
C220 C219 C224 126.2(7)
C223 C219 C224 125.7(7)
C220 C219 Ru2 71.9(4)
C223 C219 Ru2 70.8(4)
C224 C219 Ru2 125.4(5)
C221 C220 C219 108.3(7)
C221 C220 C225 124.9(8)
C219 C220 C225 126.7(8)
C221 C220 Ru2 70.6(4)
C219 C220 Ru2 69.6(4)
C225 C220 Ru2 128.1(6)
C220 C221 C222 107.2(7)
C220 C221 C226 126.4(7)
C222 C221 C226 126.1(7)
C220 C221 Ru2 71.1(4)
C222 C221 Ru2 70.8(4)
C226 C221 Ru2 127.5(6)
C223 C222 C221 109.2(7)
C223 C222 C227 125.1(7)
C221 C222 C227 125.7(7)
C223 C222 Ru2 70.3(4)
C221 C222 Ru2 70.8(4)
C227 C222 Ru2 126.8(5)
C222 C223 C219 107.2(7)
C222 C223 C228 126.1(7)
C219 C223 C228 126.6(7)
C222 C223 Ru2 71.5(4)
C219 C223 Ru2 70.2(4)
C228 C223 Ru2 125.6(5)
C219 C224 H22A 109.5
C219 C224 H22B 109.5
H22A C224 H22B 109.5
C219 C224 H22C 109.5
H22A C224 H22C 109.5
H22B C224 H22C 109.5
C220 C225 H22D 109.5
C220 C225 H22E 109.5
H22D C225 H22E 109.5
C220 C225 H22F 109.5
H22D C225 H22F 109.5
H22E C225 H22F 109.5
C221 C226 H22G 109.5
C221 C226 H22H 109.5
H22G C226 H22H 109.5
C221 C226 H22I 109.5
H22G C226 H22I 109.5
H22H C226 H22I 109.5
C222 C227 H22J 109.5
C222 C227 H22K 109.5
H22J C227 H22K 109.5
C222 C227 H22L 109.5
H22J C227 H22L 109.5
H22K C227 H22L 109.5
C223 C228 H22M 109.5
C223 C228 H22N 109.5
H22M C228 H22N 109.5
C223 C228 H22O 109.5
H22M C228 H22O 109.5
H22N C228 H22O 109.5
C28 N21 C29 108.7(6)
C28 N21 C27 110.2(6)
C29 N21 C27 109.2(6)
C28 N21 Pd2 115.4(5)
C29 N21 Pd2 105.8(5)
C27 N21 Pd2 107.2(4)
C211 N22 C212 108.3(7)
C211 N22 C210 109.0(7)
C212 N22 C210 108.8(7)
C211 N22 Pd2 113.2(5)
C212 N22 Pd2 108.4(5)
C210 N22 Pd2 109.1(5)
F24 B2 F21 109.7(13)
F24 B2 F23 110.9(12)
F21 B2 F23 109.1(11)
F24 B2 F22 110.2(12)
F21 B2 F22 107.3(11)
F23 B2 F22 109.5(11)
F21' B2' F22' 106.4(18)
F21' B2' F24' 112.5(18)
F22' B2' F24' 108.2(19)
F21' B2' F23' 108.3(18)
F22' B2' F23' 111.2(19)
F24' B2' F23' 110.2(18)

loop_
_geom_bond_atom_site_label_1
_geom_bond_atom_site_label_2
_geom_bond_distance
Pd1 C11 1.911(7)
Pd1 N12 2.113(6)
Pd1 N11 2.114(6)
Pd1 Cl1 2.411(2)
Ru1 C119 2.160(7)
Ru1 C123 2.167(7)
Ru1 C120 2.175(7)
Ru1 C122 2.180(7)
Ru1 C121 2.180(8)
Ru1 C114 2.184(7)
Ru1 C118 2.198(7)
Ru1 C115 2.207(7)
Ru1 C113 2.219(7)
Ru1 C116 2.226(8)
Ru1 C117 2.226(8)
C11 C16 1.380(10)
C11 C12 1.404(10)
C12 C13 1.384(10)
C12 C17 1.493(10)
C13 C14 1.392(10)
C13 H13 0.9500
C14 C15 1.400(10)
C14 C113 1.497(10)
C15 C16 1.389(10)
C15 H15 0.9500
C16 C110 1.516(10)
C17 N11 1.507(9)
C17 H17A 0.9900
C17 H17B 0.9900
C18 N11 1.481(10)
C18 H18A 0.9800
C18 H18B 0.9800
C18 H18C 0.9800
C19 N11 1.490(9)
C19 H19A 0.9800
C19 H19B 0.9800
C19 H19C 0.9800
C110 N12 1.504(10)
C110 H11A 0.9900
C110 H11B 0.9900
C111 N12 1.489(10)
C111 H11C 0.9800
C111 H11D 0.9800
C111 H11E 0.9800
C112 N12 1.463(10)
C112 H11F 0.9800
C112 H11G 0.9800
C112 H11H 0.9800
C113 C118 1.412(10)
C113 C114 1.418(10)
C114 C115 1.417(10)
C114 H114 0.9500
C115 C116 1.396(11)
C115 H115 0.9500
C116 C117 1.415(11)
C116 H116 0.9500
C117 C118 1.405(10)
C117 H117 0.9500
C118 H118 0.9500
C119 C120 1.422(11)
C119 C123 1.439(11)
C119 C124 1.505(11)
C120 C121 1.426(11)
C120 C125 1.489(11)
C121 C122 1.420(11)
C121 C126 1.503(12)
C122 C123 1.431(11)
C122 C127 1.504(11)
C123 C128 1.495(10)
C124 H12A 0.9800
C124 H12B 0.9800
C124 H12C 0.9800
C125 H12D 0.9800
C125 H12E 0.9800
C125 H12F 0.9800
C126 H12G 0.9800
C126 H12H 0.9800
C126 H12I 0.9800
C127 H12J 0.9800
C127 H12K 0.9800
C127 H12L 0.9800
C128 H12M 0.9800
C128 H12N 0.9800
C128 H12O 0.9800
B1 F11 1.372(8)
B1 F12 1.373(8)
B1 F14 1.374(8)
B1 F13 1.379(9)
B1' F11' 1.371(8)
B1' F12' 1.373(8)
B1' F14' 1.373(8)
B1' F13' 1.378(9)
Pd2 C21 1.906(7)
Pd2 N22 2.106(6)
Pd2 N21 2.123(6)
Pd2 Cl2 2.405(2)
Ru2 C219 2.157(7)
Ru2 C223 2.165(8)
Ru2 C214 2.179(7)
Ru2 C221 2.181(7)
Ru2 C222 2.181(7)
Ru2 C220 2.187(7)
Ru2 C218 2.210(7)
Ru2 C215 2.211(8)
Ru2 C217 2.215(7)
Ru2 C213 2.227(7)
Ru2 C216 2.231(8)
C21 C26 1.376(11)
C21 C22 1.400(10)
C22 C23 1.373(10)
C22 C27 1.502(10)
C23 C24 1.403(11)
C23 H23 0.9500
C24 C25 1.396(10)
C24 C213 1.484(10)
C25 C26 1.389(11)
C25 H25 0.9500
C26 C210 1.517(11)
C27 N21 1.505(9)
C27 H27A 0.9900
C27 H27B 0.9900
C28 N21 1.468(9)
C28 H28A 0.9800
C28 H28B 0.9800
C28 H28C 0.9800
C29 N21 1.482(9)
C29 H29A 0.9800
C29 H29B 0.9800
C29 H29C 0.9800
C210 N22 1.497(10)
C210 H21A 0.9900
C210 H21B 0.9900
C211 N22 1.468(10)
C211 H21C 0.9800
C211 H21D 0.9800
C211 H21E 0.9800
C212 N22 1.481(10)
C212 H21F 0.9800
C212 H21G 0.9800
C212 H21H 0.9800
C213 C218 1.416(10)
C213 C214 1.418(10)
C214 C215 1.406(10)
C214 H214 0.9500
C215 C216 1.390(11)
C215 H215 0.9500
C216 C217 1.402(11)
C216 H216 0.9500
C217 C218 1.421(10)
C217 H217 0.9500
C218 H218 0.9500
C219 C220 1.432(11)
C219 C223 1.443(10)
C219 C224 1.498(11)
C220 C221 1.430(11)
C220 C225 1.496(11)
C221 C222 1.435(11)
C221 C226 1.471(11)
C222 C223 1.421(11)
C222 C227 1.507(10)
C223 C228 1.491(11)
C224 H22A 0.9800
C224 H22B 0.9800
C224 H22C 0.9800
C225 H22D 0.9800
C225 H22E 0.9800
C225 H22F 0.9800
C226 H22G 0.9800
C226 H22H 0.9800
C226 H22I 0.9800
C227 H22J 0.9800
C227 H22K 0.9800
C227 H22L 0.9800
C228 H22M 0.9800
C228 H22N 0.9800
C228 H22O 0.9800
B2 F24 1.375(7)
B2 F21 1.375(7)
B2 F23 1.376(7)
B2 F22 1.376(7)
B2' F21' 1.375(8)
B2' F22' 1.375(8)
B2' F24' 1.375(8)
B2' F23' 1.376(8)

loop_
_geom_torsion_atom_site_label_1
_geom_torsion_atom_site_label_2
_geom_torsion_atom_site_label_3
_geom_torsion_atom_site_label_4
_geom_torsion
N12 Pd1 C11 C16 -12.6(6)
N11 Pd1 C11 C16 166.7(7)
N12 Pd1 C11 C12 169.7(6)
N11 Pd1 C11 C12 -11.0(6)
C16 C11 C12 C13 -1.6(11)
Pd1 C11 C12 C13 176.1(5)
C16 C11 C12 C17 176.7(7)
Pd1 C11 C12 C17 -5.6(9)
C11 C12 C13 C14 1.0(11)
C17 C12 C13 C14 -177.1(7)
C12 C13 C14 C15 0.3(11)
C12 C13 C14 C113 -179.3(7)
C13 C14 C15 C16 -1.2(11)
C113 C14 C15 C16 178.4(7)
C12 C11 C16 C15 0.8(12)
Pd1 C11 C16 C15 -176.9(6)
C12 C11 C16 C110 175.2(7)
Pd1 C11 C16 C110 -2.5(10)
C14 C15 C16 C11 0.6(12)
C14 C15 C16 C110 -172.9(8)
C13 C12 C17 N11 -155.8(7)
C11 C12 C17 N11 26.0(9)
C11 C16 C110 N12 23.1(10)
C15 C16 C110 N12 -163.0(8)
C13 C14 C113 C118 -170.8(7)
C15 C14 C113 C118 9.6(11)
C13 C14 C113 C114 13.2(10)
C15 C14 C113 C114 -166.4(7)
C13 C14 C113 Ru1 100.2(7)
C15 C14 C113 Ru1 -79.4(8)
C119 Ru1 C113 C118 -166.8(4)
C123 Ru1 C113 C118 -133.5(4)
C122 Ru1 C113 C118 -92.9(5)
C121 Ru1 C113 C118 -63.6(6)
C114 Ru1 C113 C118 131.2(6)
C115 Ru1 C113 C118 101.6(5)
C116 Ru1 C113 C118 65.3(5)
C117 Ru1 C113 C118 28.7(4)
C119 Ru1 C113 C114 62.0(6)
C123 Ru1 C113 C114 95.4(5)
C122 Ru1 C113 C114 135.9(5)
C121 Ru1 C113 C114 165.2(5)
C118 Ru1 C113 C114 -131.2(6)
C115 Ru1 C113 C114 -29.5(5)
C116 Ru1 C113 C114 -65.9(5)
C117 Ru1 C113 C114 -102.5(5)
C119 Ru1 C113 C14 -51.2(7)
C123 Ru1 C113 C14 -17.9(7)
C122 Ru1 C113 C14 22.7(7)
C121 Ru1 C113 C14 52.0(8)
C114 Ru1 C113 C14 -113.2(8)
C118 Ru1 C113 C14 115.6(8)
C115 Ru1 C113 C14 -142.8(7)
C116 Ru1 C113 C14 -179.1(7)
C117 Ru1 C113 C14 144.3(7)
C118 C113 C114 C115 2.3(10)
C14 C113 C114 C115 178.4(7)
Ru1 C113 C114 C115 55.7(6)
C118 C113 C114 Ru1 -53.4(6)
C14 C113 C114 Ru1 122.7(6)
C119 Ru1 C114 C115 91.0(5)
C123 Ru1 C114 C115 131.8(5)
C120 Ru1 C114 C115 61.8(7)
C122 Ru1 C114 C115 164.1(5)
C118 Ru1 C114 C115 -102.1(5)
C113 Ru1 C114 C115 -131.7(7)
C116 Ru1 C114 C115 -28.7(5)
C117 Ru1 C114 C115 -65.4(5)
C119 Ru1 C114 C113 -137.3(4)
C123 Ru1 C114 C113 -96.4(5)
C120 Ru1 C114 C113 -166.5(5)
C122 Ru1 C114 C113 -64.1(6)
C118 Ru1 C114 C113 29.7(4)
C115 Ru1 C114 C113 131.7(7)
C116 Ru1 C114 C113 103.1(5)
C117 Ru1 C114 C113 66.3(4)
C113 C114 C115 C116 -1.4(11)
Ru1 C114 C115 C116 54.6(6)
C113 C114 C115 Ru1 -56.0(6)
C119 Ru1 C115 C116 125.8(5)
C123 Ru1 C115 C116 162.5(4)
C120 Ru1 C115 C116 85.8(5)
C122 Ru1 C115 C116 170.6(11)
C121 Ru1 C115 C116 59.2(8)
C114 Ru1 C115 C116 -132.3(7)
C118 Ru1 C115 C116 -65.7(5)
C113 Ru1 C115 C116 -102.9(5)
C117 Ru1 C115 C116 -29.1(4)
C119 Ru1 C115 C114 -101.9(5)
C123 Ru1 C115 C114 -65.2(6)
C120 Ru1 C115 C114 -141.9(5)
C122 Ru1 C115 C114 -57.1(13)
C121 Ru1 C115 C114 -168.5(5)
C118 Ru1 C115 C114 66.6(5)
C113 Ru1 C115 C114 29.4(4)
C116 Ru1 C115 C114 132.3(7)
C117 Ru1 C115 C114 103.2(5)
C114 C115 C116 C117 0.5(11)
Ru1 C115 C116 C117 54.1(7)
C114 C115 C116 Ru1 -53.6(6)
C119 Ru1 C116 C115 -70.1(5)
C123 Ru1 C116 C115 -45.4(10)
C120 Ru1 C116 C115 -109.0(5)
C122 Ru1 C116 C115 -174.5(6)
C121 Ru1 C116 C115 -148.5(4)
C114 Ru1 C116 C115 29.4(4)
C118 Ru1 C116 C115 103.2(5)
C113 Ru1 C116 C115 66.5(5)
C117 Ru1 C116 C115 132.2(7)
C119 Ru1 C116 C117 157.7(4)
C123 Ru1 C116 C117 -177.7(7)
C120 Ru1 C116 C117 118.8(5)
C122 Ru1 C116 C117 53.3(9)
C121 Ru1 C116 C117 79.3(5)
C114 Ru1 C116 C117 -102.9(5)
C118 Ru1 C116 C117 -29.0(4)
C115 Ru1 C116 C117 -132.2(7)
C113 Ru1 C116 C117 -65.7(5)
C115 C116 C117 C118 -0.5(11)
Ru1 C116 C117 C118 53.3(7)
C115 C116 C117 Ru1 -53.8(7)
C119 Ru1 C117 C118 178.7(6)
C123 Ru1 C117 C118 45.2(11)
C120 Ru1 C117 C118 150.0(5)
C122 Ru1 C117 C118 70.9(5)
C121 Ru1 C117 C118 109.7(5)
C114 Ru1 C117 C118 -66.2(5)
C115 Ru1 C117 C118 -103.4(5)
C113 Ru1 C117 C118 -28.9(4)
C116 Ru1 C117 C118 -132.3(7)
C119 Ru1 C117 C116 -49.0(9)
C123 Ru1 C117 C116 177.5(8)
C120 Ru1 C117 C116 -77.8(5)
C122 Ru1 C117 C116 -156.8(5)
C121 Ru1 C117 C116 -118.0(5)
C114 Ru1 C117 C116 66.1(5)
C118 Ru1 C117 C116 132.3(7)
C115 Ru1 C117 C116 28.8(4)
C113 Ru1 C117 C116 103.4(5)
C116 C117 C118 C113 1.5(11)
Ru1 C117 C118 C113 55.3(6)
C116 C117 C118 Ru1 -53.8(7)
C114 C113 C118 C117 -2.3(11)
C14 C113 C118 C117 -178.4(7)
Ru1 C113 C118 C117 -55.5(7)
C114 C113 C118 Ru1 53.1(6)
C14 C113 C118 Ru1 -122.9(7)
C119 Ru1 C118 C117 -177.5(12)
C123 Ru1 C118 C117 -163.8(4)
C120 Ru1 C118 C117 -57.0(8)
C122 Ru1 C118 C117 -126.5(5)
C121 Ru1 C118 C117 -86.3(5)
C114 Ru1 C118 C117 102.8(5)
C115 Ru1 C118 C117 65.4(5)
C113 Ru1 C118 C117 132.7(7)
C116 Ru1 C118 C117 29.0(5)
C119 Ru1 C118 C113 49.8(15)
C123 Ru1 C118 C113 63.5(5)
C120 Ru1 C118 C113 170.3(5)
C122 Ru1 C118 C113 100.8(5)
C121 Ru1 C118 C113 141.1(4)
C114 Ru1 C118 C113 -29.9(4)
C115 Ru1 C118 C113 -67.3(4)
C116 Ru1 C118 C113 -103.7(5)
C117 Ru1 C118 C113 -132.7(7)
C123 Ru1 C119 C120 117.9(7)
C122 Ru1 C119 C120 79.9(5)
C121 Ru1 C119 C120 37.5(5)
C114 Ru1 C119 C120 -150.2(5)
C118 Ru1 C119 C120 134.9(13)
C115 Ru1 C119 C120 -110.6(5)
C113 Ru1 C119 C120 174.9(4)
C116 Ru1 C119 C120 -74.8(6)
C117 Ru1 C119 C120 -41.5(9)
C120 Ru1 C119 C123 -117.9(7)
C122 Ru1 C119 C123 -38.0(4)
C121 Ru1 C119 C123 -80.4(5)
C114 Ru1 C119 C123 91.9(5)
C118 Ru1 C119 C123 17.0(16)
C115 Ru1 C119 C123 131.4(4)
C113 Ru1 C119 C123 56.9(6)
C116 Ru1 C119 C123 167.3(4)
C117 Ru1 C119 C123 -159.4(6)
C123 Ru1 C119 C124 -120.1(9)
C120 Ru1 C119 C124 122.0(9)
C122 Ru1 C119 C124 -158.1(8)
C121 Ru1 C119 C124 159.5(8)
C114 Ru1 C119 C124 -28.2(8)
C118 Ru1 C119 C124 -103.1(14)
C115 Ru1 C119 C124 11.3(8)
C113 Ru1 C119 C124 -63.2(8)
C116 Ru1 C119 C124 47.2(8)
C117 Ru1 C119 C124 80.5(10)
C123 C119 C120 C121 0.0(9)
C124 C119 C120 C121 177.8(7)
Ru1 C119 C120 C121 -61.5(5)
C123 C119 C120 C125 -176.6(8)
C124 C119 C120 C125 1.1(13)
Ru1 C119 C120 C125 121.8(8)
C123 C119 C120 Ru1 61.6(5)
C124 C119 C120 Ru1 -120.7(8)
C123 Ru1 C120 C119 -37.8(5)
C122 Ru1 C120 C119 -80.7(5)
C121 Ru1 C120 C119 -117.8(7)
C114 Ru1 C120 C119 47.6(7)
C118 Ru1 C120 C119 -162.6(5)
C115 Ru1 C120 C119 84.2(5)
C116 Ru1 C120 C119 123.0(5)
C117 Ru1 C120 C119 161.2(4)
C119 Ru1 C120 C121 117.8(7)
C123 Ru1 C120 C121 79.9(5)
C122 Ru1 C120 C121 37.1(5)
C114 Ru1 C120 C121 165.4(5)
C118 Ru1 C120 C121 -44.8(8)
C115 Ru1 C120 C121 -158.0(5)
C116 Ru1 C120 C121 -119.2(5)
C117 Ru1 C120 C121 -81.0(5)
C119 Ru1 C120 C125 -121.1(10)
C123 Ru1 C120 C125 -159.0(9)
C122 Ru1 C120 C125 158.2(9)
C121 Ru1 C120 C125 121.1(10)
C114 Ru1 C120 C125 -73.5(10)
C118 Ru1 C120 C125 76.3(10)
C115 Ru1 C120 C125 -36.9(9)
C116 Ru1 C120 C125 1.8(9)
C117 Ru1 C120 C125 40.0(9)
C119 C120 C121 C122 -0.3(9)
C125 C120 C121 C122 176.4(8)
Ru1 C120 C121 C122 -61.3(5)
C119 C120 C121 C126 -175.4(8)
C125 C120 C121 C126 1.2(13)
Ru1 C120 C121 C126 123.6(8)
C119 C120 C121 Ru1 61.0(5)
C125 C120 C121 Ru1 -122.3(8)
C119 Ru1 C121 C122 80.8(5)
C123 Ru1 C121 C122 37.4(4)
C120 Ru1 C121 C122 118.4(7)
C118 Ru1 C121 C122 -85.4(5)
C115 Ru1 C121 C122 159.2(6)
C113 Ru1 C121 C122 -47.9(7)
C116 Ru1 C121 C122 -163.6(4)
C117 Ru1 C121 C122 -124.8(5)
C119 Ru1 C121 C120 -37.6(5)
C123 Ru1 C121 C120 -80.9(5)
C122 Ru1 C121 C120 -118.4(7)
C118 Ru1 C121 C120 156.3(5)
C115 Ru1 C121 C120 40.8(8)
C113 Ru1 C121 C120 -166.2(5)
C116 Ru1 C121 C120 78.0(5)
C117 Ru1 C121 C120 116.8(5)
C119 Ru1 C121 C126 -157.7(9)
C123 Ru1 C121 C126 159.0(9)
C120 Ru1 C121 C126 -120.1(10)
C122 Ru1 C121 C126 121.6(10)
C118 Ru1 C121 C126 36.2(9)
C115 Ru1 C121 C126 -79.2(10)
C113 Ru1 C121 C126 73.7(9)
C116 Ru1 C121 C126 -42.1(9)
C117 Ru1 C121 C126 -3.3(9)
C120 C121 C122 C123 0.4(8)
C126 C121 C122 C123 175.5(8)
Ru1 C121 C122 C123 -60.7(5)
C120 C121 C122 C127 -176.1(7)
C126 C121 C122 C127 -1.0(13)
Ru1 C121 C122 C127 122.8(8)
C120 C121 C122 Ru1 61.1(5)
C126 C121 C122 Ru1 -123.8(8)
C119 Ru1 C122 C121 -80.0(5)
C123 Ru1 C122 C121 -118.4(6)
C120 Ru1 C122 C121 -37.3(5)
C114 Ru1 C122 C121 -173.9(4)
C118 Ru1 C122 C121 110.7(5)
C115 Ru1 C122 C121 -128.6(11)
C113 Ru1 C122 C121 150.2(4)
C116 Ru1 C122 C121 37.1(9)
C117 Ru1 C122 C121 73.9(5)
C119 Ru1 C122 C123 38.4(4)
C120 Ru1 C122 C123 81.1(5)
C121 Ru1 C122 C123 118.4(6)
C114 Ru1 C122 C123 -55.5(6)
C118 Ru1 C122 C123 -130.9(4)
C115 Ru1 C122 C123 -10.3(14)
C113 Ru1 C122 C123 -91.4(5)
C116 Ru1 C122 C123 155.5(6)
C117 Ru1 C122 C123 -167.7(4)
C119 Ru1 C122 C127 157.4(8)
C123 Ru1 C122 C127 119.1(9)
C120 Ru1 C122 C127 -159.8(8)
C121 Ru1 C122 C127 -122.5(9)
C114 Ru1 C122 C127 63.6(9)
C118 Ru1 C122 C127 -11.8(8)
C115 Ru1 C122 C127 108.8(13)
C113 Ru1 C122 C127 27.7(8)
C116 Ru1 C122 C127 -85.4(10)
C117 Ru1 C122 C127 -48.6(9)
C121 C122 C123 C119 -0.3(8)
C127 C122 C123 C119 176.3(7)
Ru1 C122 C123 C119 -61.5(5)
C121 C122 C123 C128 -179.4(7)
C127 C122 C123 C128 -2.8(12)
Ru1 C122 C123 C128 119.5(7)
C121 C122 C123 Ru1 61.2(5)
C127 C122 C123 Ru1 -122.2(7)
C120 C119 C123 C122 0.2(8)
C124 C119 C123 C122 -177.6(7)
Ru1 C119 C123 C122 62.1(5)
C120 C119 C123 C128 179.2(7)
C124 C119 C123 C128 1.4(13)
Ru1 C119 C123 C128 -118.9(8)
C120 C119 C123 Ru1 -61.9(5)
C124 C119 C123 Ru1 120.3(8)
C119 Ru1 C123 C122 -116.9(6)
C120 Ru1 C123 C122 -79.6(5)
C121 Ru1 C123 C122 -37.0(4)
C114 Ru1 C123 C122 141.6(4)
C118 Ru1 C123 C122 67.8(5)
C115 Ru1 C123 C122 177.0(4)
C113 Ru1 C123 C122 102.3(5)
C116 Ru1 C123 C122 -150.3(8)
C117 Ru1 C123 C122 34.3(11)
C120 Ru1 C123 C119 37.3(5)
C122 Ru1 C123 C119 116.9(6)
C121 Ru1 C123 C119 79.9(5)
C114 Ru1 C123 C119 -101.5(5)
C118 Ru1 C123 C119 -175.3(4)
C115 Ru1 C123 C119 -66.1(5)
C113 Ru1 C123 C119 -140.8(4)
C116 Ru1 C123 C119 -33.4(10)
C117 Ru1 C123 C119 151.2(8)
C119 Ru1 C123 C128 122.5(9)
C120 Ru1 C123 C128 159.8(8)
C122 Ru1 C123 C128 -120.6(9)
C121 Ru1 C123 C128 -157.6(8)
C114 Ru1 C123 C128 21.0(7)
C118 Ru1 C123 C128 -52.9(8)
C115 Ru1 C123 C128 56.3(8)
C113 Ru1 C123 C128 -18.3(7)
C116 Ru1 C123 C128 89.1(11)
C117 Ru1 C123 C128 -86.3(11)
C12 C17 N11 C18 -159.5(6)
C12 C17 N11 C19 82.8(7)
C12 C17 N11 Pd1 -32.5(7)
C11 Pd1 N11 C18 147.3(6)
N12 Pd1 N11 C18 149.6(7)
Cl1 Pd1 N11 C18 -32.4(5)
C11 Pd1 N11 C19 -92.4(5)
N12 Pd1 N11 C19 -90.0(9)
Cl1 Pd1 N11 C19 87.9(4)
C11 Pd1 N11 C17 24.4(5)
N12 Pd1 N11 C17 26.8(10)
Cl1 Pd1 N11 C17 -155.3(4)
C16 C110 N12 C112 86.8(8)
C16 C110 N12 C111 -153.8(7)
C16 C110 N12 Pd1 -30.9(8)
C11 Pd1 N12 C112 -95.3(6)
N11 Pd1 N12 C112 -97.7(9)
Cl1 Pd1 N12 C112 84.3(5)
C11 Pd1 N12 C111 143.6(6)
N11 Pd1 N12 C111 141.3(8)
Cl1 Pd1 N12 C111 -36.7(5)
C11 Pd1 N12 C110 24.0(5)
N11 Pd1 N12 C110 21.6(11)
Cl1 Pd1 N12 C110 -156.3(5)
N22 Pd2 C21 C26 -11.4(6)
N21 Pd2 C21 C26 166.4(7)
N22 Pd2 C21 C22 172.9(6)
N21 Pd2 C21 C22 -9.3(6)
C26 C21 C22 C23 -3.2(11)
Pd2 C21 C22 C23 172.5(5)
C26 C21 C22 C27 176.2(7)
Pd2 C21 C22 C27 -8.1(8)
C21 C22 C23 C24 -0.2(11)
C27 C22 C23 C24 -179.5(7)
C22 C23 C24 C25 3.9(11)
C22 C23 C24 C213 -174.1(7)
C23 C24 C25 C26 -4.2(11)
C213 C24 C25 C26 173.8(7)
C22 C21 C26 C25 2.9(12)
Pd2 C21 C26 C25 -172.7(6)
C22 C21 C26 C210 177.1(7)
Pd2 C21 C26 C210 1.5(10)
C24 C25 C26 C21 0.8(12)
C24 C25 C26 C210 -172.5(8)
C23 C22 C27 N21 -152.4(7)
C21 C22 C27 N21 28.2(8)
C21 C26 C210 N22 14.5(11)
C25 C26 C210 N22 -171.8(8)
C25 C24 C213 C218 10.9(11)
C23 C24 C213 C218 -171.2(7)
C25 C24 C213 C214 -162.7(7)
C23 C24 C213 C214 15.3(10)
C25 C24 C213 Ru2 -77.2(9)
C23 C24 C213 Ru2 100.8(8)
C219 Ru2 C213 C218 -167.0(4)
C223 Ru2 C213 C218 -134.1(4)
C214 Ru2 C213 C218 131.2(6)
C221 Ru2 C213 C218 -63.0(6)
C222 Ru2 C213 C218 -93.9(5)
C215 Ru2 C213 C218 101.7(5)
C217 Ru2 C213 C218 29.3(4)
C216 Ru2 C213 C218 65.6(4)
C219 Ru2 C213 C214 61.8(6)
C223 Ru2 C213 C214 94.7(5)
C221 Ru2 C213 C214 165.8(5)
C222 Ru2 C213 C214 135.0(4)
C218 Ru2 C213 C214 -131.2(6)
C215 Ru2 C213 C214 -29.5(4)
C217 Ru2 C213 C214 -101.9(5)
C216 Ru2 C213 C214 -65.6(4)
C219 Ru2 C213 C24 -51.5(8)
C223 Ru2 C213 C24 -18.7(7)
C214 Ru2 C213 C24 -113.4(8)
C221 Ru2 C213 C24 52.4(8)
C222 Ru2 C213 C24 21.6(7)
C218 Ru2 C213 C24 115.5(8)
C215 Ru2 C213 C24 -142.9(7)
C217 Ru2 C213 C24 144.7(7)
C216 Ru2 C213 C24 -178.9(7)
C218 C213 C214 C215 3.3(11)
C24 C213 C214 C215 177.1(7)
Ru2 C213 C214 C215 56.7(6)
C218 C213 C214 Ru2 -53.4(6)
C24 C213 C214 Ru2 120.4(6)
C219 Ru2 C214 C215 90.4(5)
C223 Ru2 C214 C215 131.4(5)
C222 Ru2 C214 C215 164.1(5)
C220 Ru2 C214 C215 61.9(7)
C218 Ru2 C214 C215 -101.9(5)
C217 Ru2 C214 C215 -64.6(5)
C213 Ru2 C214 C215 -131.5(7)
C216 Ru2 C214 C215 -28.2(5)
C219 Ru2 C214 C213 -138.1(4)
C223 Ru2 C214 C213 -97.1(5)
C222 Ru2 C214 C213 -64.5(6)
C220 Ru2 C214 C213 -166.6(5)
C218 Ru2 C214 C213 29.6(4)
C215 Ru2 C214 C213 131.5(7)
C217 Ru2 C214 C213 66.9(4)
C216 Ru2 C214 C213 103.2(5)
C213 C214 C215 C216 -2.8(12)
Ru2 C214 C215 C216 54.2(7)
C213 C214 C215 Ru2 -56.9(6)
C219 Ru2 C215 C216 124.3(5)
C223 Ru2 C215 C216 161.8(5)
C214 Ru2 C215 C216 -133.0(7)
C221 Ru2 C215 C216 56.3(8)
C222 Ru2 C215 C216 174.1(10)
C220 Ru2 C215 C216 84.1(5)
C218 Ru2 C215 C216 -66.2(5)
C217 Ru2 C215 C216 -29.1(5)
C213 Ru2 C215 C216 -103.4(5)
C219 Ru2 C215 C214 -102.7(5)
C223 Ru2 C215 C214 -65.1(6)
C221 Ru2 C215 C214 -170.7(6)
C222 Ru2 C215 C214 -52.9(13)
C220 Ru2 C215 C214 -142.9(5)
C218 Ru2 C215 C214 66.8(5)
C217 Ru2 C215 C214 103.9(5)
C213 Ru2 C215 C214 29.7(4)
C216 Ru2 C215 C214 133.0(7)
C214 C215 C216 C217 0.8(12)
Ru2 C215 C216 C217 53.8(7)
C214 C215 C216 Ru2 -53.0(7)
C219 Ru2 C216 C215 -71.7(5)
C223 Ru2 C216 C215 -45.5(10)
C214 Ru2 C216 C215 28.8(5)
C221 Ru2 C216 C215 -150.9(5)
C222 Ru2 C216 C215 -176.0(7)
C220 Ru2 C216 C215 -111.3(5)
C218 Ru2 C216 C215 102.7(5)
C217 Ru2 C216 C215 132.1(7)
C213 Ru2 C216 C215 65.9(5)
C219 Ru2 C216 C217 156.3(5)
C223 Ru2 C216 C217 -177.5(8)
C214 Ru2 C216 C217 -103.2(5)
C221 Ru2 C216 C217 77.0(5)
C222 Ru2 C216 C217 51.9(9)
C220 Ru2 C216 C217 116.6(5)
C218 Ru2 C216 C217 -29.3(5)
C215 Ru2 C216 C217 -132.1(7)
C213 Ru2 C216 C217 -66.1(5)
C215 C216 C217 C218 0.6(11)
Ru2 C216 C217 C218 54.3(6)
C215 C216 C217 Ru2 -53.8(7)
C219 Ru2 C217 C216 -50.0(9)
C223 Ru2 C217 C216 177.0(9)
C214 Ru2 C217 C216 65.7(5)
C221 Ru2 C217 C216 -119.9(5)
C222 Ru2 C217 C216 -158.3(4)
C220 Ru2 C217 C216 -79.8(5)
C218 Ru2 C217 C216 132.2(7)
C215 Ru2 C217 C216 28.9(5)
C213 Ru2 C217 C216 103.1(5)
C219 Ru2 C217 C218 177.8(6)
C223 Ru2 C217 C218 44.8(12)
C214 Ru2 C217 C218 -66.4(5)
C221 Ru2 C217 C218 107.9(5)
C222 Ru2 C217 C218 69.5(6)
C220 Ru2 C217 C218 148.1(5)
C215 Ru2 C217 C218 -103.3(5)
C213 Ru2 C217 C218 -29.1(4)
C216 Ru2 C217 C218 -132.2(7)
C214 C213 C218 C217 -2.0(10)
C24 C213 C218 C217 -175.7(7)
Ru2 C213 C218 C217 -54.7(6)
C214 C213 C218 Ru2 52.7(6)
C24 C213 C218 Ru2 -121.0(7)
C216 C217 C218 C213 0.1(11)
Ru2 C217 C218 C213 55.0(6)
C216 C217 C218 Ru2 -54.9(7)
C219 Ru2 C218 C213 52.6(16)
C223 Ru2 C218 C213 62.9(6)
C214 Ru2 C218 C213 -29.8(4)
C221 Ru2 C218 C213 140.3(4)
C222 Ru2 C218 C213 99.5(5)
C220 Ru2 C218 C213 168.8(5)
C215 Ru2 C218 C213 -67.1(4)
C217 Ru2 C218 C213 -132.1(7)
C216 Ru2 C218 C213 -103.3(5)
C219 Ru2 C218 C217 -175.2(13)
C223 Ru2 C218 C217 -164.9(5)
C214 Ru2 C218 C217 102.3(5)
C221 Ru2 C218 C217 -87.6(5)
C222 Ru2 C218 C217 -128.3(5)
C220 Ru2 C218 C217 -59.1(7)
C215 Ru2 C218 C217 65.1(5)
C213 Ru2 C218 C217 132.1(7)
C216 Ru2 C218 C217 28.8(5)
C223 Ru2 C219 C220 117.3(6)
C214 Ru2 C219 C220 -152.2(4)
C221 Ru2 C219 C220 36.7(4)
C222 Ru2 C219 C220 79.5(5)
C218 Ru2 C219 C220 129.9(14)
C215 Ru2 C219 C220 -112.9(5)
C217 Ru2 C219 C220 -43.4(9)
C213 Ru2 C219 C220 172.7(4)
C216 Ru2 C219 C220 -76.8(5)
C214 Ru2 C219 C223 90.5(5)
C221 Ru2 C219 C223 -80.5(5)
C222 Ru2 C219 C223 -37.8(4)
C220 Ru2 C219 C223 -117.3(6)
C218 Ru2 C219 C223 12.6(17)
C215 Ru2 C219 C223 129.8(5)
C217 Ru2 C219 C223 -160.7(6)
C213 Ru2 C219 C223 55.4(6)
C216 Ru2 C219 C223 165.9(4)
C223 Ru2 C219 C224 -120.7(9)
C214 Ru2 C219 C224 -30.2(8)
C221 Ru2 C219 C224 158.8(8)
C222 Ru2 C219 C224 -158.5(8)
C220 Ru2 C219 C224 122.0(9)
C218 Ru2 C219 C224 -108.1(15)
C215 Ru2 C219 C224 9.1(8)
C217 Ru2 C219 C224 78.6(10)
C213 Ru2 C219 C224 -65.3(8)
C216 Ru2 C219 C224 45.2(8)
C223 C219 C220 C221 1.6(8)
C224 C219 C220 C221 178.6(7)
Ru2 C219 C220 C221 -60.3(5)
C223 C219 C220 C225 -175.1(7)
C224 C219 C220 C225 1.9(13)
Ru2 C219 C220 C225 123.0(8)
C223 C219 C220 Ru2 61.9(5)
C224 C219 C220 Ru2 -121.1(8)
C219 Ru2 C220 C221 119.1(7)
C223 Ru2 C220 C221 80.8(5)
C214 Ru2 C220 C221 164.8(5)
C222 Ru2 C220 C221 38.2(5)
C218 Ru2 C220 C221 -44.1(8)
C215 Ru2 C220 C221 -158.2(5)
C217 Ru2 C220 C221 -81.4(5)
C216 Ru2 C220 C221 -119.7(5)
C223 Ru2 C220 C219 -38.3(4)
C214 Ru2 C220 C219 45.7(7)
C221 Ru2 C220 C219 -119.1(7)
C222 Ru2 C220 C219 -80.9(5)
C218 Ru2 C220 C219 -163.2(5)
C215 Ru2 C220 C219 82.7(5)
C217 Ru2 C220 C219 159.6(4)
C216 Ru2 C220 C219 121.3(4)
C219 Ru2 C220 C225 -121.2(10)
C223 Ru2 C220 C225 -159.5(9)
C214 Ru2 C220 C225 -75.5(9)
C221 Ru2 C220 C225 119.7(10)
C222 Ru2 C220 C225 157.9(9)
C218 Ru2 C220 C225 75.6(10)
C215 Ru2 C220 C225 -38.5(9)
C217 Ru2 C220 C225 38.4(9)
C216 Ru2 C220 C225 0.0(8)
C219 C220 C221 C222 -2.3(8)
C225 C220 C221 C222 174.4(7)
Ru2 C220 C221 C222 -62.0(5)
C219 C220 C221 C226 -177.1(8)
C225 C220 C221 C226 -0.3(13)
Ru2 C220 C221 C226 123.2(8)
C219 C220 C221 Ru2 59.7(5)
C225 C220 C221 Ru2 -123.6(8)
C219 Ru2 C221 C220 -37.0(5)
C223 Ru2 C221 C220 -80.3(5)
C222 Ru2 C221 C220 -116.8(7)
C218 Ru2 C221 C220 155.8(4)
C215 Ru2 C221 C220 42.1(8)
C217 Ru2 C221 C220 115.9(5)
C213 Ru2 C221 C220 -167.6(5)
C216 Ru2 C221 C220 78.0(5)
C219 Ru2 C221 C222 79.8(5)
C223 Ru2 C221 C222 36.4(4)
C220 Ru2 C221 C222 116.8(7)
C218 Ru2 C221 C222 -87.4(5)
C215 Ru2 C221 C222 158.9(6)
C217 Ru2 C221 C222 -127.3(4)
C213 Ru2 C221 C222 -50.8(6)
C216 Ru2 C221 C222 -165.2(4)
C219 Ru2 C221 C226 -158.9(8)
C223 Ru2 C221 C226 157.7(8)
C222 Ru2 C221 C226 121.3(9)
C220 Ru2 C221 C226 -121.9(9)
C218 Ru2 C221 C226 33.9(8)
C215 Ru2 C221 C226 -79.9(9)
C217 Ru2 C221 C226 -6.0(8)
C213 Ru2 C221 C226 70.5(9)
C216 Ru2 C221 C226 -43.9(8)
C220 C221 C222 C223 2.2(8)
C226 C221 C222 C223 177.0(8)
Ru2 C221 C222 C223 -60.0(5)
C220 C221 C222 C227 -175.8(7)
C226 C221 C222 C227 -1.0(13)
Ru2 C221 C222 C227 122.0(7)
C220 C221 C222 Ru2 62.2(5)
C226 C221 C222 Ru2 -123.0(8)
C219 Ru2 C222 C223 38.6(4)
C214 Ru2 C222 C223 -56.9(6)
C221 Ru2 C222 C223 119.6(6)
C220 Ru2 C222 C223 81.6(5)
C218 Ru2 C222 C223 -132.1(4)
C215 Ru2 C222 C223 -15.8(13)
C217 Ru2 C222 C223 -168.9(4)
C213 Ru2 C222 C223 -92.7(5)
C216 Ru2 C222 C223 154.8(7)
C219 Ru2 C222 C221 -81.0(5)
C223 Ru2 C222 C221 -119.6(6)
C214 Ru2 C222 C221 -176.5(4)
C220 Ru2 C222 C221 -38.0(4)
C218 Ru2 C222 C221 108.3(5)
C215 Ru2 C222 C221 -135.4(10)
C217 Ru2 C222 C221 71.5(5)
C213 Ru2 C222 C221 147.7(4)
C216 Ru2 C222 C221 35.2(9)
C219 Ru2 C222 C227 158.3(8)
C223 Ru2 C222 C227 119.7(9)
C214 Ru2 C222 C227 62.8(8)
C221 Ru2 C222 C227 -120.7(9)
C220 Ru2 C222 C227 -158.7(8)
C218 Ru2 C222 C227 -12.4(8)
C215 Ru2 C222 C227 103.9(12)
C217 Ru2 C222 C227 -49.2(8)
C213 Ru2 C222 C227 27.0(8)
C216 Ru2 C222 C227 -85.5(10)
C221 C222 C223 C219 -1.2(8)
C227 C222 C223 C219 176.8(7)
Ru2 C222 C223 C219 -61.5(5)
C221 C222 C223 C228 -178.6(7)
C227 C222 C223 C228 -0.7(12)
Ru2 C222 C223 C228 121.1(8)
C221 C222 C223 Ru2 60.3(5)
C227 C222 C223 Ru2 -121.7(7)
C220 C219 C223 C222 -0.3(8)
C224 C219 C223 C222 -177.3(7)
Ru2 C219 C223 C222 62.4(5)
C220 C219 C223 C228 177.1(7)
C224 C219 C223 C228 0.1(12)
Ru2 C219 C223 C228 -120.2(8)
C220 C219 C223 Ru2 -62.7(5)
C224 C219 C223 Ru2 120.3(8)
C219 Ru2 C223 C222 -116.9(6)
C214 Ru2 C223 C222 140.0(4)
C221 Ru2 C223 C222 -36.7(4)
C220 Ru2 C223 C222 -79.1(5)
C218 Ru2 C223 C222 66.4(6)
C215 Ru2 C223 C222 175.0(4)
C217 Ru2 C223 C222 32.5(12)
C213 Ru2 C223 C222 100.7(5)
C216 Ru2 C223 C222 -152.7(8)
C214 Ru2 C223 C219 -103.1(5)
C221 Ru2 C223 C219 80.2(5)
C222 Ru2 C223 C219 116.9(6)
C220 Ru2 C223 C219 37.8(4)
C218 Ru2 C223 C219 -176.7(4)
C215 Ru2 C223 C219 -68.1(5)
C217 Ru2 C223 C219 149.4(9)
C213 Ru2 C223 C219 -142.4(4)
C216 Ru2 C223 C219 -35.8(10)
C219 Ru2 C223 C228 121.4(9)
C214 Ru2 C223 C228 18.3(8)
C221 Ru2 C223 C228 -158.3(8)
C222 Ru2 C223 C228 -121.7(9)
C220 Ru2 C223 C228 159.2(8)
C218 Ru2 C223 C228 -55.3(8)
C215 Ru2 C223 C228 53.3(8)
C217 Ru2 C223 C228 -89.1(12)
C213 Ru2 C223 C228 -21.0(8)
C216 Ru2 C223 C228 85.6(11)
C22 C27 N21 C28 -159.5(6)
C22 C27 N21 C29 81.1(7)
C22 C27 N21 Pd2 -33.1(6)
C21 Pd2 N21 C28 147.1(5)
N22 Pd2 N21 C28 154.5(7)
Cl2 Pd2 N21 C28 -34.8(5)
C21 Pd2 N21 C29 -92.6(5)
N22 Pd2 N21 C29 -85.3(9)
Cl2 Pd2 N21 C29 85.5(4)
C21 Pd2 N21 C27 23.8(5)
N22 Pd2 N21 C27 31.2(10)
Cl2 Pd2 N21 C27 -158.0(4)
C26 C210 N22 C211 -146.0(8)
C26 C210 N22 C212 96.2(9)
C26 C210 N22 Pd2 -21.9(9)
C21 Pd2 N22 C211 139.7(6)
N21 Pd2 N22 C211 132.3(8)
Cl2 Pd2 N22 C211 -38.4(6)
C21 Pd2 N22 C212 -100.1(6)
N21 Pd2 N22 C212 -107.5(9)
Cl2 Pd2 N22 C212 81.8(5)
C21 Pd2 N22 C210 18.2(6)
N21 Pd2 N22 C210 10.8(11)
Cl2 Pd2 N22 C210 -159.9(6)
